data_4107931
loop_
_publ_author_name
'Ji Min Lee'
'Eun Ju Park'
'Seung Hwan Cho'
'Sukbok Chang'

_publ_section_title
;
 Cu-Facilitated C-O Bond Formation Using N-Hydroxyphthalimide: Efficient
 and Selective Functionalization of Benzyl and Allylic C-H Bonds
;
_journal_name_full 'Journal of the American Chemical Society'
_journal_page_first 7824
_journal_page_last 7825
_journal_paper_doi 10.1021/ja8031218
_journal_volume 130
_journal_year 2008
_chemical_formula_sum 'C23 H17 N O3'
_chemical_formula_weight 355.38
_chemical_name_systematic
;

 ?

;
_space_group_IT_number 33
_symmetry_cell_setting orthorhombic
_symmetry_space_group_name_Hall 'P 2c -2n'
_symmetry_space_group_name_H-M 'P n a 21'
_atom_sites_solution_hydrogens geom
_atom_sites_solution_primary direct
_atom_sites_solution_secondary difmap
_audit_creation_method SHELXL-97
_cell_angle_alpha 90.00
_cell_angle_beta 90.00
_cell_angle_gamma 90.00
_cell_formula_units_Z 4
_cell_length_a 12.3497(10)
_cell_length_b 25.3030(19)
_cell_length_c 5.5954(5)
_cell_measurement_reflns_used 3242
_cell_measurement_temperature 296(2)
_cell_measurement_theta_max 20.91
_cell_measurement_theta_min 2.92
_cell_volume 1748.5(2)
_computing_cell_refinement 'Bruker SMART'
_computing_data_collection 'Bruker SMART'
_computing_data_reduction 'Bruker SAINT'
_computing_molecular_graphics 'Bruker SHELXTL'
_computing_publication_material 'Bruker SHELXTL'
_computing_structure_refinement 'SHELXL-97 (Sheldrick, 1997)'
_computing_structure_solution 'SHELXS-97 (Sheldrick, 1990)'
_diffrn_ambient_temperature 296(2)
_diffrn_measured_fraction_theta_full 0.998
_diffrn_measured_fraction_theta_max 0.998
_diffrn_measurement_device_type 'CCD area detector'
_diffrn_measurement_method 'phi and omega scans'
_diffrn_radiation_monochromator graphite
_diffrn_radiation_source 'fine-focus sealed tube'
_diffrn_radiation_type MoK\a
_diffrn_radiation_wavelength 0.71073
_diffrn_reflns_av_R_equivalents 0.0281
_diffrn_reflns_av_sigmaI/netI 0.0261
_diffrn_reflns_limit_h_max 12
_diffrn_reflns_limit_h_min -12
_diffrn_reflns_limit_k_max 25
_diffrn_reflns_limit_k_min -25
_diffrn_reflns_limit_l_max 5
_diffrn_reflns_limit_l_min -5
_diffrn_reflns_number 7924
_diffrn_reflns_theta_full 21.00
_diffrn_reflns_theta_max 21.00
_diffrn_reflns_theta_min 1.61
_exptl_absorpt_coefficient_mu 0.090
_exptl_absorpt_correction_type none
_exptl_crystal_density_diffrn 1.350
_exptl_crystal_density_meas 0
_exptl_crystal_F_000 744
_refine_diff_density_max 0.179
_refine_diff_density_min -0.279
_refine_diff_density_rms 0.085
_refine_ls_abs_structure_details 'Flack H D (1983), Acta Cryst. A39, 876-881'
_refine_ls_abs_structure_Flack 2.8(18)
_refine_ls_extinction_method none
_refine_ls_goodness_of_fit_ref 1.035
_refine_ls_hydrogen_treatment mixed
_refine_ls_matrix_type full
_refine_ls_number_parameters 244
_refine_ls_number_reflns 1886
_refine_ls_number_restraints 1
_refine_ls_restrained_S_all 1.035
_refine_ls_R_factor_all 0.0354
_refine_ls_R_factor_gt 0.0283
_refine_ls_shift/su_max 0.007
_refine_ls_shift/su_mean 0.001
_refine_ls_structure_factor_coef Fsqd
_refine_ls_weighting_details 'calc w=1/[\s^2^(Fo^2^)+(0.0804P)^2^+0.0014P] where P=(Fo^2^+2Fc^2^)/3'
_refine_ls_weighting_scheme calc
_refine_ls_wR_factor_gt 0.0767
_refine_ls_wR_factor_ref 0.1017
_reflns_number_gt 1774
_reflns_number_total 1886
_reflns_threshold_expression >2sigma(I)
_cod_data_source_file ja8031218-file003.cif
_cod_data_source_block sbc29
_cod_database_code 4107931

loop_
_symmetry_equiv_pos_as_xyz
'x, y, z'
'-x, -y, z+1/2'
'x+1/2, -y+1/2, z'
'-x+1/2, y+1/2, z+1/2'

loop_
_atom_site_label
_atom_site_type_symbol
_atom_site_fract_x
_atom_site_fract_y
_atom_site_fract_z
_atom_site_U_iso_or_equiv
_atom_site_adp_type
_atom_site_occupancy
_atom_site_symmetry_multiplicity
_atom_site_calc_flag
_atom_site_refinement_flags
O1 O 0.34995(14) 0.41244(7) 0.5940(4) 0.0383(6) Uani 1 1 d .
N1 N 0.33980(17) 0.46621(9) 0.6365(5) 0.0363(7) Uani 1 1 d .
C1 C 0.2783(2) 0.38308(10) 0.7624(5) 0.0335(7) Uani 1 1 d .
H1 H 0.2896 0.3988 0.9205 0.040 Uiso 1 1 calc R
C2 C 0.1616(2) 0.39310(10) 0.6977(6) 0.0326(8) Uani 1 1 d .
C3 C 0.1025(2) 0.42726(11) 0.8415(6) 0.0421(8) Uani 1 1 d .
H3 H 0.1334 0.4404 0.9809 0.050 Uiso 1 1 calc R
C4 C -0.0024(2) 0.44205(12) 0.7796(7) 0.0508(9) Uani 1 1 d .
H4 H -0.0414 0.4649 0.8772 0.061 Uiso 1 1 calc R
C5 C -0.0478(2) 0.42272(13) 0.5739(7) 0.0514(10) Uani 1 1 d .
H5 H -0.1175 0.4328 0.5304 0.062 Uiso 1 1 calc R
C6 C 0.0098(2) 0.38839(12) 0.4319(6) 0.0450(9) Uani 1 1 d .
H6 H -0.0225 0.3749 0.2947 0.054 Uiso 1 1 calc R
C7 C 0.1151(2) 0.37336(11) 0.4885(6) 0.0372(8) Uani 1 1 d .
C8 C 0.1795(3) 0.33783(12) 0.3298(6) 0.0488(9) Uani 1 1 d .
H8A H 0.2458 0.3558 0.2848 0.059 Uiso 1 1 calc R
H8B H 0.1385 0.3313 0.1850 0.059 Uiso 1 1 calc R
C9 C 0.2081(3) 0.28537(12) 0.4433(7) 0.0581(10) Uani 1 1 d .
H9A H 0.1428 0.2710 0.5145 0.070 Uiso 1 1 calc R
H9B H 0.2296 0.2614 0.3166 0.070 Uiso 1 1 calc R
C10 C 0.2955(2) 0.28475(11) 0.6309(7) 0.0437(8) Uani 1 1 d .
C11 C 0.3498(3) 0.23693(12) 0.6674(8) 0.0576(10) Uani 1 1 d .
H11 H 0.3303 0.2079 0.5749 0.069 Uiso 1 1 calc R
C12 C 0.4300(3) 0.23091(13) 0.8322(8) 0.0649(11) Uani 1 1 d .
H12 H 0.4632 0.1982 0.8527 0.078 Uiso 1 1 calc R
C13 C 0.4615(3) 0.27352(14) 0.9682(9) 0.0683(11) Uani 1 1 d .
H13 H 0.5170 0.2702 1.0794 0.082 Uiso 1 1 calc R
C14 C 0.4091(3) 0.32145(12) 0.9368(8) 0.0563(10) Uani 1 1 d .
H14 H 0.4304 0.3502 1.0291 0.068 Uiso 1 1 calc R
C15 C 0.3262(2) 0.32799(11) 0.7725(6) 0.0375(8) Uani 1 1 d .
C16 C 0.2857(2) 0.50075(12) 0.4837(7) 0.0373(8) Uani 1 1 d .
O2 O 0.23915(18) 0.48925(8) 0.3037(4) 0.0512(6) Uani 1 1 d .
C17 C 0.3024(2) 0.55335(10) 0.6020(6) 0.0345(8) Uani 1 1 d .
C18 C 0.3641(2) 0.54681(11) 0.8027(6) 0.0340(8) Uani 1 1 d .
C19 C 0.3935(2) 0.49033(11) 0.8258(6) 0.0366(8) Uani 1 1 d .
O3 O 0.44907(16) 0.46760(8) 0.9697(5) 0.0514(6) Uani 1 1 d .
C20 C 0.2663(2) 0.60245(12) 0.5305(7) 0.0466(9) Uani 1 1 d .
H20 H 0.2242 0.6067 0.3940 0.056 Uiso 1 1 calc R
C21 C 0.2957(3) 0.64519(13) 0.6717(7) 0.0528(10) Uani 1 1 d .
H21 H 0.2731 0.6789 0.6286 0.063 Uiso 1 1 calc R
C22 C 0.3572(3) 0.63873(13) 0.8730(7) 0.0523(10) Uani 1 1 d .
H22 H 0.3750 0.6682 0.9642 0.063 Uiso 1 1 calc R
C23 C 0.3935(2) 0.58951(11) 0.9442(7) 0.0433(8) Uani 1 1 d .
H23 H 0.4357 0.5852 1.0806 0.052 Uiso 1 1 calc R

loop_
_atom_site_aniso_label
_atom_site_aniso_U_11
_atom_site_aniso_U_22
_atom_site_aniso_U_33
_atom_site_aniso_U_23
_atom_site_aniso_U_13
_atom_site_aniso_U_12
O1 0.0376(10) 0.0276(11) 0.0496(14) -0.0039(10) 0.0065(11) 0.0001(8)
N1 0.0359(14) 0.0277(13) 0.0453(17) -0.0016(14) -0.0066(15) -0.0039(11)
C1 0.0361(16) 0.0315(16) 0.0330(18) -0.0013(15) 0.0027(15) -0.0030(13)
C2 0.0315(15) 0.0298(16) 0.0366(19) 0.0027(15) 0.0030(16) -0.0022(13)
C3 0.0434(19) 0.0436(17) 0.039(2) -0.0041(17) 0.0018(17) 0.0007(15)
C4 0.042(2) 0.056(2) 0.055(2) -0.0031(19) 0.008(2) 0.0117(16)
C5 0.0342(16) 0.060(2) 0.060(3) 0.007(2) 0.001(2) 0.0051(16)
C6 0.0434(19) 0.0505(19) 0.041(2) 0.0040(17) -0.0060(18) -0.0066(16)
C7 0.0380(17) 0.0350(16) 0.038(2) 0.0014(17) -0.0001(18) -0.0027(14)
C8 0.0571(19) 0.050(2) 0.039(2) -0.0110(19) -0.0069(18) 0.0051(16)
C9 0.073(2) 0.0374(18) 0.064(2) -0.0171(19) -0.016(2) 0.0075(16)
C10 0.0465(18) 0.0323(18) 0.052(2) -0.0009(18) 0.0015(18) 0.0031(14)
C11 0.067(2) 0.0345(19) 0.072(3) -0.005(2) -0.003(2) 0.0059(17)
C12 0.066(2) 0.040(2) 0.089(3) 0.004(2) -0.006(3) 0.0148(17)
C13 0.056(2) 0.060(2) 0.089(3) 0.001(3) -0.022(2) 0.0155(19)
C14 0.055(2) 0.044(2) 0.070(3) -0.012(2) -0.016(2) 0.0084(16)
C15 0.0367(16) 0.0358(18) 0.0399(19) -0.0013(17) 0.0024(17) 0.0012(14)
C16 0.0281(16) 0.0408(18) 0.043(2) 0.0028(19) 0.0006(17) 0.0036(14)
O2 0.0594(14) 0.0501(14) 0.0441(15) -0.0058(12) -0.0144(14) 0.0009(10)
C17 0.0319(16) 0.0318(19) 0.040(2) -0.0002(16) 0.0028(16) 0.0014(13)
C18 0.0279(15) 0.0338(17) 0.040(2) -0.0001(17) 0.0018(17) -0.0021(12)
C19 0.0298(16) 0.0367(18) 0.043(2) 0.0022(18) -0.0023(18) -0.0007(14)
O3 0.0479(13) 0.0453(13) 0.0610(15) 0.0016(14) -0.0171(14) 0.0036(10)
C20 0.0473(18) 0.042(2) 0.051(2) -0.0007(18) -0.0029(18) 0.0061(15)
C21 0.062(2) 0.0327(19) 0.064(3) 0.0005(19) -0.003(2) 0.0099(16)
C22 0.054(2) 0.0359(19) 0.067(3) -0.0140(19) 0.002(2) 0.0039(16)
C23 0.0366(16) 0.048(2) 0.045(2) -0.008(2) -0.0003(18) 0.0002(14)

loop_
_atom_type_symbol
_atom_type_description
_atom_type_scat_dispersion_real
_atom_type_scat_dispersion_imag
_atom_type_scat_source
C C 0.0033 0.0016 'International Tables Vol C Tables 4.2.6.8 and 6.1.1.4'
H H 0.0000 0.0000 'International Tables Vol C Tables 4.2.6.8 and 6.1.1.4'
N N 0.0061 0.0033 'International Tables Vol C Tables 4.2.6.8 and 6.1.1.4'
O O 0.0106 0.0060 'International Tables Vol C Tables 4.2.6.8 and 6.1.1.4'

loop_
_geom_angle_atom_site_label_1
_geom_angle_atom_site_label_2
_geom_angle_atom_site_label_3
_geom_angle
N1 O1 C1 109.08(19)
O1 N1 C19 121.2(2)
O1 N1 C16 123.6(2)
C19 N1 C16 114.9(2)
O1 C1 C2 109.4(2)
O1 C1 C15 104.5(2)
C2 C1 C15 122.4(2)
C3 C2 C7 119.5(3)
C3 C2 C1 117.9(3)
C7 C2 C1 122.3(3)
C2 C3 C4 120.8(3)
C5 C4 C3 119.6(3)
C4 C5 C6 119.9(3)
C5 C6 C7 121.6(3)
C6 C7 C2 118.5(3)
C6 C7 C8 121.8(3)
C2 C7 C8 119.7(3)
C7 C8 C9 113.8(3)
C10 C9 C8 118.0(3)
C11 C10 C15 117.6(3)
C11 C10 C9 117.0(3)
C15 C10 C9 125.4(3)
C12 C11 C10 123.0(3)
C11 C12 C13 119.5(3)
C12 C13 C14 118.9(3)
C13 C14 C15 122.2(3)
C14 C15 C10 118.8(3)
C14 C15 C1 115.0(3)
C10 C15 C1 126.2(3)
O2 C16 N1 126.5(3)
O2 C16 C17 130.8(3)
N1 C16 C17 102.7(3)
C18 C17 C20 121.8(3)
C18 C17 C16 109.4(3)
C20 C17 C16 128.8(3)
C17 C18 C23 121.4(3)
C17 C18 C19 109.0(3)
C23 C18 C19 129.6(3)
O3 C19 N1 124.8(2)
O3 C19 C18 131.2(3)
N1 C19 C18 103.9(3)
C17 C20 C21 116.9(3)
C22 C21 C20 121.4(3)
C21 C22 C23 121.7(3)
C22 C23 C18 116.8(3)

loop_
_geom_bond_atom_site_label_1
_geom_bond_atom_site_label_2
_geom_bond_distance
O1 N1 1.387(3)
O1 C1 1.491(3)
N1 C19 1.391(4)
N1 C16 1.393(4)
C1 C2 1.508(4)
C1 C15 1.515(4)
C2 C3 1.388(4)
C2 C7 1.396(4)
C3 C4 1.393(4)
C4 C5 1.371(5)
C5 C6 1.375(5)
C6 C7 1.392(4)
C7 C8 1.492(4)
C8 C9 1.513(5)
C9 C10 1.506(5)
C10 C11 1.398(4)
C10 C15 1.403(4)
C11 C12 1.361(5)
C12 C13 1.376(5)
C13 C14 1.386(5)
C14 C15 1.386(5)
C16 O2 1.196(4)
C16 C17 1.501(4)
C17 C18 1.367(5)
C17 C20 1.379(4)
C18 C23 1.388(4)
C18 C19 1.480(4)
C19 O3 1.205(4)
C20 C21 1.387(5)
C21 C22 1.369(5)
C22 C23 1.383(4)

loop_
_cod_related_entry_id
_cod_related_entry_database
_cod_related_entry_code
1 ChemSpider 30660319
